data_1511373
loop_
_publ_author_name
'Penin, N.'
'Touboul, M.'
'Nowogrocki, G.'

_publ_section_title
;
 Crystal structure of two new sodium borates Na3 B7 O12 and Na2 Tl2 B10
 O17
;
_journal_name_full 'Journal of Alloys Compd.'
_journal_page_first 104
_journal_page_last 111
_journal_volume 363
_journal_year 2004
_chemical_formula_sum 'B10 Na2 O17 Tl2'
_chemical_name_systematic 'Na2 Tl2 (B10 O17)'
_space_group_IT_number 15
_symmetry_space_group_name_Hall '-C 2yc'
_symmetry_space_group_name_H-M 'C 1 2/c 1'
_cell_angle_alpha 90
_cell_angle_beta 105.897
_cell_angle_gamma 90
_cell_formula_units_Z 4
_cell_length_a 21.711
_cell_length_b 6.446
_cell_length_c 10.952
_cell_volume 1474.105
_citation_journal_id_ASTM JALCEU
_cod_data_source_file boron0-1_511.cif
_cod_data_source_block B10Na2O17Tl2
_cod_database_code 1511373

loop_
_symmetry_equiv_pos_as_xyz
x,y,z
-x,y,-z+1/2
-x,-y,-z
x,-y,z-1/2
x+1/2,y+1/2,z
-x+1/2,y+1/2,-z+1/2
-x+1/2,-y+1/2,-z
x+1/2,-y+1/2,z-1/2

loop_
_atom_site_label
_atom_site_type_symbol
_atom_site_fract_x
_atom_site_fract_y
_atom_site_fract_z
_atom_site_occupancy
_atom_site_U_iso_or_equiv
B1 B+3 0.0546 0.6772 0.7343 1 0.0
O3 O-2 0.0827 0.8285 0.8154 1 0.0
B5 B+3 0.1816 0.4169 0.5 1 0.0
O1 O-2 0 0.5816 0.75 1 0.0
O9 O-2 0.185 0.5698 0.4137 1 0.0
B3 B+3 0.1525 0.8661 0.84 1 0.0
O7 O-2 0.1803 0.7705 0.7479 1 0.0
O6 O-2 0.1747 0.4698 0.6156 1 0.0
B2 B+3 0.1431 0.6684 0.635 1 0.0
Na1 Na+1 0.2321 0.053 0.6839 1 0.0
B4 B+3 0.1621 0.7684 0.4279 1 0.0
O2 O-2 0.0777 0.6078 0.6395 1 0.0
O8 O-2 0.1822 0.2123 0.4711 1 0.0
O5 O-2 0.1653 0.9095 0.3373 1 0.0
Tl1 Tl+1 0.06513 0.19141 0.57983 1 0.0
O4 O-2 0.1375 0.81 0.5255 1 0.0
